data_7001940
loop_
_publ_author_name
'Lorber, Christian'
'Vendier, Laure'

_publ_section_title
;
 Synthesis and structure of early transition metal NHC complexes
;
_journal_issue 35
_journal_name_full 'Dalton Transactions'
_journal_page_first 6972
_journal_paper_doi 10.1039/b905056f
_journal_year 2009
_chemical_compound_source 'synthesis as described'
_chemical_formula_moiety 'C25 H36 Cl2 N4 Zr1'
_chemical_formula_sum 'C25 H36 Cl2 N4 Zr'
_chemical_formula_weight 554.7
_chemical_name_systematic
;
?
;
_space_group_IT_number 14
_symmetry_cell_setting monoclinic
_symmetry_Int_Tables_number 14
_symmetry_space_group_name_Hall '-P 2ybc'
_symmetry_space_group_name_H-M 'P 1 21/c 1'
_atom_sites_solution_hydrogens geom
_atom_sites_solution_primary direct
_atom_sites_solution_secondary difmap
_cell_angle_alpha 90
_cell_angle_beta 101.690(3)
_cell_angle_gamma 90
_cell_formula_units_Z 4
_cell_length_a 9.5739(3)
_cell_length_b 16.2577(4)
_cell_length_c 17.9949(5)
_cell_measurement_reflns_used 9756
_cell_measurement_temperature 180(2)
_cell_measurement_theta_max 32.0804
_cell_measurement_theta_min 2.5678
_cell_measurement_wavelength 0.71073
_cell_volume 2742.80(14)
_computing_cell_refinement 'CrysAlis RED, Oxford Diffraction Ltd.'
_computing_data_collection 'CrysAlis CCD, Oxford Diffraction Ltd.'
_computing_data_reduction 'CrysAlis RED, Oxford Diffraction Ltd.'
_computing_molecular_graphics 'Ortep-3 for Windows (Farrugia, 1997)'
_computing_publication_material 'WinGX publication routines (Farrugia, 1999)'
_computing_structure_refinement 'SHELXL-97 (Sheldrick, 1997)'
_computing_structure_solution 'SIR92 (Giacovazzo et al, 1993)'
_diffrn_ambient_temperature 180
_diffrn_measured_fraction_theta_full 0.999
_diffrn_measured_fraction_theta_max 0.999
_diffrn_measurement_device_type 'Oxford-Diffraction XCALIBUR'
_diffrn_measurement_method \w-\f
_diffrn_orient_matrix_UB_11 -0.05591471
_diffrn_orient_matrix_UB_12 0.0212068821
_diffrn_orient_matrix_UB_13 0.0123040534
_diffrn_orient_matrix_UB_21 -0.0502995604
_diffrn_orient_matrix_UB_22 -0.0275568769
_diffrn_orient_matrix_UB_23 -0.0210171857
_diffrn_orient_matrix_UB_31 0.0077684555
_diffrn_orient_matrix_UB_32 -0.0262685396
_diffrn_orient_matrix_UB_33 0.0320340868
_diffrn_radiation_monochromator graphite
_diffrn_radiation_source 'fine-focus sealed tube'
_diffrn_radiation_type MoK\a
_diffrn_radiation_wavelength 0.71073
_diffrn_reflns_av_R_equivalents 0.0444
_diffrn_reflns_av_unetI/netI 0.0487
_diffrn_reflns_limit_h_max 11
_diffrn_reflns_limit_h_min -11
_diffrn_reflns_limit_k_max 18
_diffrn_reflns_limit_k_min -20
_diffrn_reflns_limit_l_max 22
_diffrn_reflns_limit_l_min -19
_diffrn_reflns_number 21290
_diffrn_reflns_theta_full 26.37
_diffrn_reflns_theta_max 26.37
_diffrn_reflns_theta_min 2.57
_diffrn_standards_decay_% 0
_diffrn_standards_interval_count 0
_diffrn_standards_interval_time 0
_diffrn_standards_number 0
_exptl_absorpt_coefficient_mu 0.615
_exptl_absorpt_correction_T_max 0.908
_exptl_absorpt_correction_T_min 0.841
_exptl_absorpt_correction_type multi-scan
_exptl_absorpt_process_details
;
CrysAlis RED, Oxford Diffraction Ltd.,
Version 1.171.31.5 (release 28-08-2006 CrysAlis171 .NET)
(compiled Aug 28 2006,13:05:05)
Empirical absorption correction using spherical harmonics,
implemented in SCALE3 ABSPACK scaling algorithm.
;
_exptl_crystal_colour colourless
_exptl_crystal_density_diffrn 1.343
_exptl_crystal_density_method 'not measured'
_exptl_crystal_description block
_exptl_crystal_F_000 1152
_exptl_crystal_size_max 0.4
_exptl_crystal_size_mid 0.25
_exptl_crystal_size_min 0.15
_refine_diff_density_max 0.498
_refine_diff_density_min -0.565
_refine_diff_density_rms 0.103
_refine_ls_extinction_method none
_refine_ls_goodness_of_fit_ref 1.063
_refine_ls_hydrogen_treatment constr
_refine_ls_matrix_type full
_refine_ls_number_parameters 299
_refine_ls_number_reflns 5606
_refine_ls_number_restraints 0
_refine_ls_restrained_S_all 1.063
_refine_ls_R_factor_all 0.0565
_refine_ls_R_factor_gt 0.0316
_refine_ls_shift/su_max 0.001
_refine_ls_shift/su_mean 0
_refine_ls_structure_factor_coef Fsqd
_refine_ls_weighting_details 'calc w=1/[\s^2^(Fo^2^)+(0.0563P)^2^+0.0000P] where P=(Fo^2^+2Fc^2^)/3'
_refine_ls_weighting_scheme calc
_refine_ls_wR_factor_gt 0.081
_refine_ls_wR_factor_ref 0.1032
_reflns_number_gt 3900
_reflns_number_total 5606
_reflns_threshold_expression >2\s(I)
_cod_data_source_file b905056f.txt
_cod_data_source_block 4
_cod_original_cell_volume 2742.80(13)
_cod_database_code 7001940

loop_
_symmetry_equiv_pos_as_xyz
'x, y, z'
'-x, y+1/2, -z+1/2'
'-x, -y, -z'
'x, -y-1/2, z-1/2'

loop_
_atom_site_label
_atom_site_type_symbol
_atom_site_fract_x
_atom_site_fract_y
_atom_site_fract_z
_atom_site_U_iso_or_equiv
_atom_site_adp_type
_atom_site_occupancy
_atom_site_symmetry_multiplicity
_atom_site_calc_flag
_atom_site_refinement_flags
_atom_site_disorder_assembly
_atom_site_disorder_group
C1 C 0.1475(3) 0.20083(16) 0.92107(16) 0.0271(6) Uani 1 1 d . . .
C2 C 0.0106(4) 0.1397(2) 0.9934(2) 0.0602(12) Uani 1 1 d . . .
H2 H -0.0362 0.098 1.0161 0.072 Uiso 1 1 calc R . .
C3 C 0.0062(5) 0.2204(2) 1.0059(2) 0.0677(13) Uani 1 1 d . . .
H3 H -0.045 0.2472 1.0389 0.081 Uiso 1 1 calc R . .
C4 C 0.1337(3) 0.04821(16) 0.91868(16) 0.0263(6) Uani 1 1 d . . .
C5 C 0.0463(3) 0.00961(17) 0.85672(16) 0.0276(6) Uani 1 1 d . . .
C6 C 0.0867(3) -0.06823(17) 0.83758(17) 0.0296(7) Uani 1 1 d . . .
H6 H 0.0303 -0.0957 0.7953 0.036 Uiso 1 1 calc R . .
C7 C 0.2077(3) -0.10728(17) 0.87867(16) 0.0279(7) Uani 1 1 d . . .
C8 C 0.2855(3) -0.06761(17) 0.94091(16) 0.0289(7) Uani 1 1 d . . .
H8 H 0.3665 -0.0946 0.9699 0.035 Uiso 1 1 calc R . .
C9 C 0.2513(3) 0.00917(17) 0.96305(16) 0.0279(7) Uani 1 1 d . . .
C10 C -0.0880(3) 0.0490(2) 0.8139(2) 0.0469(9) Uani 1 1 d . . .
H10A H -0.1573 0.0532 0.847 0.07 Uiso 1 1 calc R . .
H10B H -0.128 0.0154 0.7695 0.07 Uiso 1 1 calc R . .
H10C H -0.0662 0.1041 0.7973 0.07 Uiso 1 1 calc R . .
C11 C 0.3316(4) 0.0484(2) 1.03482(17) 0.0428(8) Uani 1 1 d . . .
H11A H 0.4116 0.013 1.0578 0.064 Uiso 1 1 calc R . .
H11B H 0.2675 0.0556 1.0704 0.064 Uiso 1 1 calc R . .
H11C H 0.368 0.1022 1.0229 0.064 Uiso 1 1 calc R . .
C12 C 0.2516(3) -0.19094(18) 0.85607(18) 0.0378(7) Uani 1 1 d . . .
H12A H 0.307 -0.2189 0.9007 0.057 Uiso 1 1 calc R . .
H12B H 0.3101 -0.185 0.8175 0.057 Uiso 1 1 calc R . .
H12C H 0.1664 -0.2234 0.8353 0.057 Uiso 1 1 calc R . .
C13 C 0.1122(4) 0.34380(18) 0.95780(17) 0.0371(8) Uani 1 1 d . . .
C14 C 0.0201(4) 0.38925(19) 0.90234(18) 0.0400(8) Uani 1 1 d . . .
C15 C 0.0488(4) 0.4721(2) 0.8971(2) 0.0490(10) Uani 1 1 d . . .
H15 H -0.0117 0.504 0.8596 0.059 Uiso 1 1 calc R . .
C16 C 0.1601(5) 0.5098(2) 0.9435(2) 0.0506(10) Uani 1 1 d . . .
C17 C 0.2409(4) 0.4643(2) 1.0011(2) 0.0502(10) Uani 1 1 d . . .
H17 H 0.3144 0.4911 1.0361 0.06 Uiso 1 1 calc R . .
C18 C 0.2191(4) 0.38133(19) 1.00987(19) 0.0453(9) Uani 1 1 d . . .
C19 C 0.3066(5) 0.3334(2) 1.0755(2) 0.0651(12) Uani 1 1 d . . .
H19A H 0.2538 0.3296 1.1167 0.098 Uiso 1 1 calc R . .
H19B H 0.3975 0.3616 1.0939 0.098 Uiso 1 1 calc R . .
H19C H 0.3249 0.2779 1.0584 0.098 Uiso 1 1 calc R . .
C20 C 0.1923(5) 0.5988(2) 0.9319(3) 0.0793(15) Uani 1 1 d . . .
H20A H 0.2622 0.6029 0.8991 0.119 Uiso 1 1 calc R . .
H20B H 0.2313 0.6242 0.9811 0.119 Uiso 1 1 calc R . .
H20C H 0.1044 0.6272 0.908 0.119 Uiso 1 1 calc R . .
C21 C -0.1062(4) 0.3494(2) 0.8532(2) 0.0581(10) Uani 1 1 d . . .
H21A H -0.074 0.3054 0.8234 0.087 Uiso 1 1 calc R . .
H21B H -0.1595 0.3905 0.8188 0.087 Uiso 1 1 calc R . .
H21C H -0.1681 0.3262 0.8851 0.087 Uiso 1 1 calc R . .
C22 C 0.3629(4) 0.0580(2) 0.7703(2) 0.0543(10) Uani 1 1 d . . .
H22A H 0.3699 0.0443 0.7181 0.081 Uiso 1 1 calc R . .
H22B H 0.2632 0.0537 0.7755 0.081 Uiso 1 1 calc R . .
H22C H 0.4214 0.0196 0.8054 0.081 Uiso 1 1 calc R . .
C23 C 0.5580(4) 0.1505(3) 0.7777(3) 0.0736(13) Uani 1 1 d . . .
H23A H 0.6218 0.1171 0.8153 0.11 Uiso 1 1 calc R . .
H23B H 0.5856 0.2085 0.7844 0.11 Uiso 1 1 calc R . .
H23C H 0.565 0.1327 0.7265 0.11 Uiso 1 1 calc R . .
C24 C 0.4143(4) 0.4093(2) 0.8464(2) 0.0581(11) Uani 1 1 d . . .
H24A H 0.513 0.4227 0.8438 0.087 Uiso 1 1 calc R . .
H24B H 0.4079 0.3994 0.8993 0.087 Uiso 1 1 calc R . .
H24C H 0.3519 0.4552 0.8261 0.087 Uiso 1 1 calc R . .
C25 C 0.3752(5) 0.3491(2) 0.7238(2) 0.0631(12) Uani 1 1 d . . .
H25A H 0.3054 0.3913 0.7023 0.095 Uiso 1 1 calc R . .
H25B H 0.3525 0.2975 0.6958 0.095 Uiso 1 1 calc R . .
H25C H 0.4709 0.3673 0.7197 0.095 Uiso 1 1 calc R . .
N1 N 0.0960(3) 0.12856(14) 0.94141(14) 0.0319(6) Uani 1 1 d . . .
N2 N 0.0900(3) 0.25722(15) 0.96177(15) 0.0383(7) Uani 1 1 d . . .
N3 N 0.4129(3) 0.14070(16) 0.78753(15) 0.0375(6) Uani 1 1 d . . .
N4 N 0.3705(3) 0.33640(15) 0.80223(14) 0.0349(6) Uani 1 1 d . . .
Cl1 Cl 0.48831(9) 0.23231(5) 0.95448(5) 0.0456(2) Uani 1 1 d . . .
Cl2 Cl 0.08764(8) 0.21359(6) 0.73815(4) 0.0446(2) Uani 1 1 d . . .
Zr1 Zr 0.30934(3) 0.226508(16) 0.835256(15) 0.02398(10) Uani 1 1 d . . .

loop_
_atom_site_aniso_label
_atom_site_aniso_U_11
_atom_site_aniso_U_22
_atom_site_aniso_U_33
_atom_site_aniso_U_23
_atom_site_aniso_U_13
_atom_site_aniso_U_12
C1 0.0339(16) 0.0211(15) 0.0285(15) 0.0038(12) 0.0110(13) 0.0019(12)
C2 0.088(3) 0.0307(19) 0.084(3) 0.0034(18) 0.070(3) 0.0002(19)
C3 0.110(3) 0.031(2) 0.090(3) 0.0053(19) 0.086(3) 0.006(2)
C4 0.0298(16) 0.0187(14) 0.0349(16) 0.0022(12) 0.0170(14) 0.0004(12)
C5 0.0220(15) 0.0254(16) 0.0362(17) 0.0044(12) 0.0078(13) -0.0023(12)
C6 0.0289(16) 0.0266(16) 0.0330(16) -0.0001(12) 0.0056(14) -0.0054(13)
C7 0.0301(16) 0.0218(15) 0.0350(17) 0.0010(12) 0.0139(14) -0.0012(12)
C8 0.0227(15) 0.0269(16) 0.0356(17) 0.0078(13) 0.0026(13) -0.0003(12)
C9 0.0339(17) 0.0252(15) 0.0266(15) 0.0020(12) 0.0106(13) -0.0059(13)
C10 0.0347(19) 0.0365(19) 0.066(2) 0.0079(17) 0.0032(18) 0.0043(15)
C11 0.059(2) 0.0411(19) 0.0259(16) -0.0014(14) 0.0022(16) -0.0114(17)
C12 0.0355(17) 0.0274(17) 0.050(2) -0.0061(15) 0.0082(16) 0.0008(14)
C13 0.060(2) 0.0241(16) 0.0358(18) -0.0009(14) 0.0310(17) 0.0026(15)
C14 0.058(2) 0.0333(18) 0.0350(18) 0.0036(14) 0.0244(17) 0.0101(16)
C15 0.074(3) 0.0304(19) 0.052(2) 0.0099(16) 0.034(2) 0.0194(19)
C16 0.085(3) 0.0229(17) 0.055(2) -0.0014(16) 0.042(2) 0.0055(19)
C17 0.074(3) 0.037(2) 0.046(2) -0.0101(16) 0.025(2) -0.0023(18)
C18 0.075(3) 0.0281(18) 0.0397(19) 0.0002(14) 0.0279(19) 0.0057(17)
C19 0.102(3) 0.053(2) 0.041(2) 0.0004(18) 0.015(2) 0.008(2)
C20 0.129(4) 0.027(2) 0.097(4) 0.003(2) 0.060(3) 0.005(2)
C21 0.069(3) 0.060(3) 0.051(2) 0.0042(19) 0.024(2) 0.014(2)
C22 0.073(3) 0.034(2) 0.066(3) 0.0045(17) 0.037(2) 0.0104(19)
C23 0.038(2) 0.084(3) 0.102(4) -0.014(3) 0.021(2) 0.011(2)
C24 0.089(3) 0.039(2) 0.052(2) 0.0044(17) 0.029(2) -0.008(2)
C25 0.106(3) 0.042(2) 0.047(2) 0.0103(17) 0.032(2) -0.009(2)
N1 0.0397(15) 0.0213(13) 0.0415(15) -0.0011(11) 0.0241(13) -0.0025(11)
N2 0.0622(18) 0.0207(13) 0.0399(15) 0.0047(11) 0.0294(14) 0.0013(12)
N3 0.0351(15) 0.0370(16) 0.0429(16) 0.0008(12) 0.0136(13) 0.0115(12)
N4 0.0433(15) 0.0291(14) 0.0334(14) 0.0076(11) 0.0108(12) -0.0004(12)
Cl1 0.0411(5) 0.0533(5) 0.0364(4) 0.0111(4) -0.0069(4) -0.0030(4)
Cl2 0.0331(4) 0.0676(6) 0.0311(4) 0.0002(4) 0.0019(3) 0.0048(4)
Zr1 0.02555(16) 0.02378(16) 0.02351(16) 0.00397(12) 0.00708(11) 0.00200(12)

loop_
_atom_type_symbol
_atom_type_description
_atom_type_scat_dispersion_real
_atom_type_scat_dispersion_imag
_atom_type_scat_source
C C 0.0033 0.0016 'International Tables Vol C Tables 4.2.6.8 and 6.1.1.4'
H H 0 0 'International Tables Vol C Tables 4.2.6.8 and 6.1.1.4'
N N 0.0061 0.0033 'International Tables Vol C Tables 4.2.6.8 and 6.1.1.4'
Cl Cl 0.1484 0.1585 'International Tables Vol C Tables 4.2.6.8 and 6.1.1.4'
Zr Zr -2.9673 0.5597 'International Tables Vol C Tables 4.2.6.8 and 6.1.1.4'

loop_
_geom_angle_atom_site_label_1
_geom_angle_atom_site_label_2
_geom_angle_atom_site_label_3
_geom_angle
_geom_angle_site_symmetry_1
_geom_angle_site_symmetry_3
_geom_angle_publ_flag
N1 C1 N2 103.4(2) . . ?
N1 C1 Zr1 129.34(19) . . ?
N2 C1 Zr1 127.3(2) . . ?
C3 C2 N1 106.8(3) . . ?
C3 C2 H2 126.6 . . ?
N1 C2 H2 126.6 . . ?
C2 C3 N2 106.8(3) . . ?
C2 C3 H3 126.6 . . ?
N2 C3 H3 126.6 . . ?
C9 C4 C5 122.4(3) . . ?
C9 C4 N1 118.1(3) . . ?
C5 C4 N1 119.3(3) . . ?
C6 C5 C4 117.1(3) . . ?
C6 C5 C10 121.0(3) . . ?
C4 C5 C10 121.9(3) . . ?
C5 C6 C7 121.8(3) . . ?
C5 C6 H6 119.1 . . ?
C7 C6 H6 119.1 . . ?
C8 C7 C6 118.2(3) . . ?
C8 C7 C12 120.7(3) . . ?
C6 C7 C12 121.1(3) . . ?
C9 C8 C7 122.9(3) . . ?
C9 C8 H8 118.5 . . ?
C7 C8 H8 118.5 . . ?
C8 C9 C4 117.4(3) . . ?
C8 C9 C11 121.7(3) . . ?
C4 C9 C11 120.8(3) . . ?
C5 C10 H10A 109.5 . . ?
C5 C10 H10B 109.5 . . ?
H10A C10 H10B 109.5 . . ?
C5 C10 H10C 109.5 . . ?
H10A C10 H10C 109.5 . . ?
H10B C10 H10C 109.5 . . ?
C9 C11 H11A 109.5 . . ?
C9 C11 H11B 109.5 . . ?
H11A C11 H11B 109.5 . . ?
C9 C11 H11C 109.5 . . ?
H11A C11 H11C 109.5 . . ?
H11B C11 H11C 109.5 . . ?
C7 C12 H12A 109.5 . . ?
C7 C12 H12B 109.5 . . ?
H12A C12 H12B 109.5 . . ?
C7 C12 H12C 109.5 . . ?
H12A C12 H12C 109.5 . . ?
H12B C12 H12C 109.5 . . ?
C18 C13 C14 121.5(3) . . ?
C18 C13 N2 119.9(3) . . ?
C14 C13 N2 118.5(3) . . ?
C15 C14 C13 117.2(3) . . ?
C15 C14 C21 122.1(3) . . ?
C13 C14 C21 120.7(3) . . ?
C16 C15 C14 122.7(3) . . ?
C16 C15 H15 118.7 . . ?
C14 C15 H15 118.7 . . ?
C15 C16 C17 118.1(3) . . ?
C15 C16 C20 120.4(4) . . ?
C17 C16 C20 121.4(4) . . ?
C16 C17 C18 122.5(4) . . ?
C16 C17 H17 118.8 . . ?
C18 C17 H17 118.8 . . ?
C17 C18 C13 117.6(3) . . ?
C17 C18 C19 121.3(4) . . ?
C13 C18 C19 121.1(3) . . ?
C18 C19 H19A 109.5 . . ?
C18 C19 H19B 109.5 . . ?
H19A C19 H19B 109.5 . . ?
C18 C19 H19C 109.5 . . ?
H19A C19 H19C 109.5 . . ?
H19B C19 H19C 109.5 . . ?
C16 C20 H20A 109.5 . . ?
C16 C20 H20B 109.5 . . ?
H20A C20 H20B 109.5 . . ?
C16 C20 H20C 109.5 . . ?
H20A C20 H20C 109.5 . . ?
H20B C20 H20C 109.5 . . ?
C14 C21 H21A 109.5 . . ?
C14 C21 H21B 109.5 . . ?
H21A C21 H21B 109.5 . . ?
C14 C21 H21C 109.5 . . ?
H21A C21 H21C 109.5 . . ?
H21B C21 H21C 109.5 . . ?
N3 C22 H22A 109.5 . . ?
N3 C22 H22B 109.5 . . ?
H22A C22 H22B 109.5 . . ?
N3 C22 H22C 109.5 . . ?
H22A C22 H22C 109.5 . . ?
H22B C22 H22C 109.5 . . ?
N3 C23 H23A 109.5 . . ?
N3 C23 H23B 109.5 . . ?
H23A C23 H23B 109.5 . . ?
N3 C23 H23C 109.5 . . ?
H23A C23 H23C 109.5 . . ?
H23B C23 H23C 109.5 . . ?
N4 C24 H24A 109.5 . . ?
N4 C24 H24B 109.5 . . ?
H24A C24 H24B 109.5 . . ?
N4 C24 H24C 109.5 . . ?
H24A C24 H24C 109.5 . . ?
H24B C24 H24C 109.5 . . ?
N4 C25 H25A 109.5 . . ?
N4 C25 H25B 109.5 . . ?
H25A C25 H25B 109.5 . . ?
N4 C25 H25C 109.5 . . ?
H25A C25 H25C 109.5 . . ?
H25B C25 H25C 109.5 . . ?
C1 N1 C2 111.7(2) . . ?
C1 N1 C4 125.9(2) . . ?
C2 N1 C4 122.2(2) . . ?
C1 N2 C3 111.4(3) . . ?
C1 N2 C13 124.0(2) . . ?
C3 N2 C13 124.6(3) . . ?
C22 N3 C23 111.3(3) . . ?
C22 N3 Zr1 124.8(2) . . ?
C23 N3 Zr1 123.2(2) . . ?
C25 N4 C24 111.1(3) . . ?
C25 N4 Zr1 119.2(2) . . ?
C24 N4 Zr1 129.7(2) . . ?
N3 Zr1 N4 107.07(11) . . ?
N3 Zr1 C1 125.91(10) . . ?
N4 Zr1 C1 126.98(10) . . ?
N3 Zr1 Cl1 94.74(8) . . ?
N4 Zr1 Cl1 91.76(7) . . ?
C1 Zr1 Cl1 82.76(7) . . ?
N3 Zr1 Cl2 93.82(8) . . ?
N4 Zr1 Cl2 97.27(8) . . ?
C1 Zr1 Cl2 82.41(7) . . ?
Cl1 Zr1 Cl2 165.17(3) . . ?

loop_
_geom_bond_atom_site_label_1
_geom_bond_atom_site_label_2
_geom_bond_distance
_geom_bond_site_symmetry_2
_geom_bond_publ_flag
C1 N1 1.353(3) . ?
C1 N2 1.357(4) . ?
C1 Zr1 2.435(3) . ?
C2 C3 1.332(5) . ?
C2 N1 1.373(4) . ?
C2 H2 0.95 . ?
C3 N2 1.375(4) . ?
C3 H3 0.95 . ?
C4 C9 1.394(4) . ?
C4 C5 1.400(4) . ?
C4 N1 1.437(3) . ?
C5 C6 1.387(4) . ?
C5 C10 1.501(4) . ?
C6 C7 1.395(4) . ?
C6 H6 0.95 . ?
C7 C8 1.373(4) . ?
C7 C12 1.504(4) . ?
C8 C9 1.370(4) . ?
C8 H8 0.95 . ?
C9 C11 1.504(4) . ?
C10 H10A 0.98 . ?
C10 H10B 0.98 . ?
C10 H10C 0.98 . ?
C11 H11A 0.98 . ?
C11 H11B 0.98 . ?
C11 H11C 0.98 . ?
C12 H12A 0.98 . ?
C12 H12B 0.98 . ?
C12 H12C 0.98 . ?
C13 C18 1.382(5) . ?
C13 C14 1.401(4) . ?
C13 N2 1.427(4) . ?
C14 C15 1.381(4) . ?
C14 C21 1.494(5) . ?
C15 C16 1.359(5) . ?
C15 H15 0.95 . ?
C16 C17 1.376(5) . ?
C16 C20 1.503(5) . ?
C17 C18 1.379(4) . ?
C17 H17 0.95 . ?
C18 C19 1.518(5) . ?
C19 H19A 0.98 . ?
C19 H19B 0.98 . ?
C19 H19C 0.98 . ?
C20 H20A 0.98 . ?
C20 H20B 0.98 . ?
C20 H20C 0.98 . ?
C21 H21A 0.98 . ?
C21 H21B 0.98 . ?
C21 H21C 0.98 . ?
C22 N3 1.440(4) . ?
C22 H22A 0.98 . ?
C22 H22B 0.98 . ?
C22 H22C 0.98 . ?
C23 N3 1.444(4) . ?
C23 H23A 0.98 . ?
C23 H23B 0.98 . ?
C23 H23C 0.98 . ?
C24 N4 1.441(4) . ?
C24 H24A 0.98 . ?
C24 H24B 0.98 . ?
C24 H24C 0.98 . ?
C25 N4 1.437(4) . ?
C25 H25A 0.98 . ?
C25 H25B 0.98 . ?
C25 H25C 0.98 . ?
N3 Zr1 2.003(2) . ?
N4 Zr1 2.007(2) . ?
Cl1 Zr1 2.4614(8) . ?
Cl2 Zr1 2.4698(8) . ?
